data_2013051
loop_
_publ_author_name
'Glidewell, Christopher'
'Low, John N.'
'Marchal, Antonio'
'Melguizo, Manuel'
'Quesada, Antonio'

_publ_section_title
;
 2-Amino-4,6-dimethoxy-5-nitrosopyrimidine--water (4/3): seven
 independent molecular components are linked into a three-dimensional
 framework by six three-centre and eight two-centre hydrogen bonds
;
_journal_issue 11
_journal_name_full 'Acta Crystallographica Section C'
_journal_page_first o655
_journal_page_last o657
_journal_paper_doi 10.1107/S0108270102017444
_journal_volume 58
_journal_year 2002
_chemical_formula_iupac '4C6 H8 N4 O3, 3H2 O'
_chemical_formula_moiety '4C6 H8 N4 O3, 3H2 O'
_chemical_formula_sum 'C24 H38 N16 O15'
_chemical_formula_weight 790.70
_chemical_name_systematic
;
2-Amino-4,6-dimethoxy-5-nitrosopyrimidine--water (4/3)
;
_space_group_IT_number 1
_symmetry_cell_setting triclinic
_symmetry_space_group_name_Hall 'P 1'
_symmetry_space_group_name_H-M 'P 1'
_atom_sites_solution_hydrogens geom
_atom_sites_solution_primary direct
_atom_sites_solution_secondary difmap
_cell_angle_alpha 101.181(2)
_cell_angle_beta 98.559(2)
_cell_angle_gamma 95.360(4)
_cell_formula_units_Z 1
_cell_length_a 6.9588(4)
_cell_length_b 7.1984(4)
_cell_length_c 17.4239(11)
_cell_measurement_reflns_used 6738
_cell_measurement_temperature 120.0(10)
_cell_measurement_theta_max 27.41
_cell_measurement_theta_min 2.91
_cell_volume 839.95(9)
_computing_cell_refinement 'DENZO-SMN (Otwinowski & Minor, 1997)'
_computing_data_collection 'KappaCCD Server Software (Nonius, 1997)'
_computing_data_reduction DENZO-SMN
_computing_molecular_graphics 'PLATON (Spek, 2002)'
_computing_publication_material 'SHELXL97 and PRPKAPPA (Ferguson, 1999)'
_computing_structure_refinement 'SHELXL97 (Sheldrick, 1997)'
_computing_structure_solution 'SHELXS97 (Sheldrick, 1997)'
_diffrn_ambient_temperature 120.0(10)
_diffrn_measured_fraction_theta_full 0.952
_diffrn_measured_fraction_theta_max 0.952
_diffrn_measurement_device_type 'Nonius KappaCCD'
_diffrn_measurement_method '\f scans, and \w scans with \k offsets'
_diffrn_radiation_monochromator graphite
_diffrn_radiation_source 'fine-focus sealed X-ray tube'
_diffrn_radiation_type 'Mo K\a'
_diffrn_radiation_wavelength 0.71073
_diffrn_reflns_av_R_equivalents 0.076
_diffrn_reflns_av_sigmaI/netI 0.0923
_diffrn_reflns_limit_h_max 8
_diffrn_reflns_limit_h_min -8
_diffrn_reflns_limit_k_max 9
_diffrn_reflns_limit_k_min -9
_diffrn_reflns_limit_l_max 22
_diffrn_reflns_limit_l_min -22
_diffrn_reflns_number 10707
_diffrn_reflns_theta_full 27.41
_diffrn_reflns_theta_max 27.41
_diffrn_reflns_theta_min 2.91
_diffrn_standards_decay_% negligible
_exptl_absorpt_coefficient_mu 0.131
_exptl_absorpt_correction_T_max 0.992
_exptl_absorpt_correction_T_min 0.964
_exptl_absorpt_correction_type multi-scan
_exptl_absorpt_process_details '(DENZO-SMN; Otwinowski & Minor, 1997)'
_exptl_crystal_colour blue
_exptl_crystal_density_diffrn 1.563
_exptl_crystal_density_method 'not measured'
_exptl_crystal_description plate
_exptl_crystal_F_000 414
_exptl_crystal_size_max 0.20
_exptl_crystal_size_mid 0.20
_exptl_crystal_size_min 0.04
_refine_diff_density_max 0.320
_refine_diff_density_min -0.377
_refine_ls_extinction_method none
_refine_ls_goodness_of_fit_ref 1.004
_refine_ls_hydrogen_treatment constr
_refine_ls_matrix_type full
_refine_ls_number_parameters 504
_refine_ls_number_reflns 3638
_refine_ls_number_restraints 3
_refine_ls_restrained_S_all 1.004
_refine_ls_R_factor_all 0.0996
_refine_ls_R_factor_gt 0.0533
_refine_ls_shift/su_max <0.001
_refine_ls_shift/su_mean 0.000
_refine_ls_structure_factor_coef Fsqd
_refine_ls_weighting_details 'w = 1/[\s^2^(Fo^2^)+(0.0793P)^2^] where P = (Fo^2^+2Fc^2^)/3'
_refine_ls_weighting_scheme calc
_refine_ls_wR_factor_gt 0.1149
_refine_ls_wR_factor_ref 0.1395
_reflns_number_gt 2498
_reflns_number_total 3638
_reflns_threshold_expression I>2\s(I)
_cod_data_source_file sk1591.cif
_cod_data_source_block I
_cod_depositor_comments
;
The following automatic conversions were performed:

'_exptl_absorpt_correction_type' value 'Multi-scan' changed to
'multi-scan' according to
/home/saulius/struct/CIF-dictionaries/cif_core.dic dictionary named
'cif_core.dic' version 2.4.1 from 2010-06-29.

Automatic conversion script
Id: cif_fix_values 1715 2011-07-08 13:25:40Z adriana 
;
_cod_database_code 2013051
_cod_database_fobs_code 2013051

loop_
_symmetry_equiv_pos_as_xyz
'x, y, z'

loop_
_atom_site_label
_atom_site_fract_x
_atom_site_fract_y
_atom_site_fract_z
_atom_site_U_iso_or_equiv
_atom_site_adp_type
_atom_site_calc_flag
_atom_site_refinement_flags
_atom_site_occupancy
_atom_site_disorder_assembly
_atom_site_disorder_group
_atom_site_type_symbol
N11 1.0461(6) 0.8843(6) 0.8538(2) 0.0208(10) Uani d . 1 . . N
C12 0.9963(7) 0.7835(7) 0.7781(3) 0.0195(11) Uani d . 1 . . C
N12 1.1247(6) 0.7907(7) 0.7309(3) 0.0257(11) Uani d . 1 . . N
N13 0.8217(6) 0.6718(6) 0.7459(3) 0.0218(10) Uani d . 1 . . N
C14 0.6949(7) 0.6648(7) 0.7939(3) 0.0191(11) Uani d . 1 . . C
O14 0.5197(5) 0.5605(5) 0.7671(2) 0.0240(8) Uani d . 1 . . O
C141 0.4732(8) 0.4730(8) 0.6830(3) 0.0265(12) Uani d . 1 . . C
C15 0.7294(8) 0.7597(7) 0.8745(3) 0.0179(11) Uani d . 1 . . C
O15 0.6139(5) 0.8287(5) 0.9895(2) 0.0262(9) Uani d . 1 . . O
N15 0.5842(6) 0.7378(6) 0.9175(3) 0.0227(10) Uani d . 1 . . N
C16 0.9187(8) 0.8709(8) 0.9004(3) 0.0230(12) Uani d . 1 . . C
C161 1.1548(8) 1.0770(9) 0.9991(4) 0.0331(15) Uani d . 1 . . C
O16 0.9622(5) 0.9659(5) 0.9762(2) 0.0244(9) Uani d . 1 . . O
N21 0.0168(6) 0.2605(6) 0.7490(3) 0.0201(10) Uani d . 1 . . N
C22 0.0231(8) 0.3416(7) 0.8264(3) 0.0204(12) Uani d . 1 . . C
N22 0.1855(6) 0.4547(6) 0.8634(3) 0.0248(11) Uani d . 1 . . N
N23 -0.1189(6) 0.3222(6) 0.8711(3) 0.0212(10) Uani d . 1 . . N
C24 -0.2801(7) 0.2114(7) 0.8338(3) 0.0184(11) Uani d . 1 . . C
C241 -0.3974(8) 0.2785(8) 0.9556(3) 0.0277(13) Uani d . 1 . . C
O24 -0.4264(5) 0.1860(5) 0.8731(2) 0.0243(9) Uani d . 1 . . O
C25 -0.3093(7) 0.1153(7) 0.7535(3) 0.0185(11) Uani d . 1 . . C
O25 -0.5175(5) -0.0782(5) 0.6516(2) 0.0247(9) Uani d . 1 . . O
N25 -0.4858(6) 0.0056(6) 0.7233(3) 0.0200(10) Uani d . 1 . . N
C26 -0.1468(8) 0.1513(7) 0.7139(3) 0.0194(11) Uani d . 1 . . C
C261 0.0020(8) 0.1045(8) 0.5987(3) 0.0249(12) Uani d . 1 . . C
O26 -0.1656(5) 0.0698(5) 0.6371(2) 0.0227(8) Uani d . 1 . . O
N31 -0.0981(7) -0.3167(6) 0.2526(3) 0.0212(10) Uani d . 1 . . N
N32 -0.2559(6) -0.3078(6) 0.3586(3) 0.0239(11) Uani d . 1 . . N
C32 -0.0962(8) -0.2551(7) 0.3313(3) 0.0194(11) Uani d . 1 . . C
N33 0.0519(6) -0.1488(6) 0.3860(3) 0.0215(10) Uani d . 1 . . N
C34 0.2110(7) -0.1007(7) 0.3581(3) 0.0193(11) Uani d . 1 . . C
O34 0.3660(5) 0.0008(5) 0.4081(2) 0.0230(8) Uani d . 1 . . O
C341 0.3460(8) 0.0513(9) 0.4917(3) 0.0298(13) Uani d . 1 . . C
C35 0.2319(8) -0.1465(8) 0.2768(3) 0.0204(12) Uani d . 1 . . C
N35 0.4031(7) -0.0768(7) 0.2580(3) 0.0239(10) Uani d . 1 . . N
O35 0.4262(5) -0.1179(5) 0.1866(2) 0.0261(9) Uani d . 1 . . O
C36 0.0624(7) -0.2615(8) 0.2260(3) 0.0193(12) Uani d . 1 . . C
O36 0.0703(5) -0.3116(5) 0.1499(2) 0.0234(9) Uani d . 1 . . O
C361 -0.1002(8) -0.4246(8) 0.0976(3) 0.0270(13) Uani d . 1 . . C
N41 0.8734(6) 0.1885(6) 0.2813(3) 0.0197(10) Uani d . 1 . . N
C42 0.9329(7) 0.1611(7) 0.2100(3) 0.0182(11) Uani d . 1 . . C
N42 0.8068(7) 0.0500(6) 0.1504(3) 0.0243(11) Uani d . 1 . . N
N43 1.1060(6) 0.2345(6) 0.1939(3) 0.0205(10) Uani d . 1 . . N
C44 1.2283(8) 0.3395(7) 0.2559(3) 0.0172(11) Uani d . 1 . . C
C441 1.4523(9) 0.3745(9) 0.1675(3) 0.0292(13) Uani d . 1 . . C
O44 1.4008(5) 0.4173(5) 0.2467(2) 0.0233(9) Uani d . 1 . . O
C45 1.1857(8) 0.3770(8) 0.3346(3) 0.0209(12) Uani d . 1 . . C
N45 1.3313(6) 0.4828(6) 0.3914(3) 0.0214(10) Uani d . 1 . . N
O45 1.3037(5) 0.5177(6) 0.4626(2) 0.0268(9) Uani d . 1 . . O
C46 0.9977(7) 0.2940(7) 0.3418(3) 0.0204(12) Uani d . 1 . . C
C461 0.7494(7) 0.2398(8) 0.4176(3) 0.0241(12) Uani d . 1 . . C
O46 0.9452(5) 0.3241(5) 0.4129(2) 0.0221(8) Uani d . 1 . . O
O1 1.0196(6) 0.5837(6) 0.5724(2) 0.0323(9) Uani d . 1 . . O
O2 0.2974(6) 0.6369(6) 1.0270(2) 0.0329(10) Uani d . 1 . . O
O3 -0.3319(5) -0.2749(5) 0.5232(2) 0.0289(9) Uani d . 1 . . O
H12A 1.2396 0.8596 0.7486 0.031 Uiso calc R 1 . . H
H12B 1.0962 0.7266 0.6814 0.031 Uiso calc R 1 . . H
H14A 0.4585 0.5727 0.6521 0.040 Uiso calc R 1 . . H
H14B 0.3506 0.3864 0.6724 0.040 Uiso calc R 1 . . H
H14C 0.5792 0.4010 0.6677 0.040 Uiso calc R 1 . . H
H16A 1.2551 0.9937 0.9877 0.050 Uiso calc R 1 . . H
H16B 1.1769 1.1338 1.0560 0.050 Uiso calc R 1 . . H
H16C 1.1621 1.1785 0.9690 0.050 Uiso calc R 1 . . H
H22A 0.2825 0.4739 0.8375 0.030 Uiso calc R 1 . . H
H22B 0.1962 0.5105 0.9137 0.030 Uiso calc R 1 . . H
H24A -0.2885 0.2302 0.9849 0.042 Uiso calc R 1 . . H
H24B -0.5170 0.2517 0.9771 0.042 Uiso calc R 1 . . H
H24C -0.3671 0.4166 0.9609 0.042 Uiso calc R 1 . . H
H26A 0.0231 0.2400 0.5969 0.037 Uiso calc R 1 . . H
H26B -0.0230 0.0272 0.5445 0.037 Uiso calc R 1 . . H
H26C 0.1188 0.0697 0.6288 0.037 Uiso calc R 1 . . H
H32A -0.3561 -0.3792 0.3260 0.029 Uiso calc R 1 . . H
H32B -0.2618 -0.2714 0.4093 0.029 Uiso calc R 1 . . H
H34A 0.2535 0.1455 0.4984 0.045 Uiso calc R 1 . . H
H34B 0.4739 0.1056 0.5239 0.045 Uiso calc R 1 . . H
H34C 0.2971 -0.0633 0.5089 0.045 Uiso calc R 1 . . H
H36A -0.1244 -0.5474 0.1131 0.041 Uiso calc R 1 . . H
H36B -0.0765 -0.4466 0.0427 0.041 Uiso calc R 1 . . H
H36C -0.2146 -0.3559 0.1018 0.041 Uiso calc R 1 . . H
H42A 0.6936 0.0000 0.1589 0.029 Uiso calc R 1 . . H
H42B 0.8364 0.0263 0.1023 0.029 Uiso calc R 1 . . H
H44A 1.4455 0.2359 0.1495 0.044 Uiso calc R 1 . . H
H44B 1.5857 0.4344 0.1692 0.044 Uiso calc R 1 . . H
H44C 1.3604 0.4242 0.1306 0.044 Uiso calc R 1 . . H
H46A 0.6526 0.2788 0.3790 0.036 Uiso calc R 1 . . H
H46B 0.7215 0.2835 0.4712 0.036 Uiso calc R 1 . . H
H46C 0.7427 0.1003 0.4059 0.036 Uiso calc R 1 . . H
H11 0.8884 0.6188 0.5528 0.039 Uiso d R 1 . . H
H12 1.0864 0.5611 0.5251 0.039 Uiso d R 1 . . H
H21 0.2654 0.7272 1.0733 0.039 Uiso d R 1 . . H
H22 0.4216 0.6986 1.0155 0.039 Uiso d R 1 . . H
H31 -0.3527 -0.1728 0.5679 0.035 Uiso d R 1 . . H
H32 -0.4589 -0.3604 0.5066 0.035 Uiso d R 1 . . H

loop_
_atom_site_aniso_label
_atom_site_aniso_U_11
_atom_site_aniso_U_22
_atom_site_aniso_U_33
_atom_site_aniso_U_12
_atom_site_aniso_U_13
_atom_site_aniso_U_23
N11 0.025(3) 0.020(2) 0.018(2) 0.004(2) 0.0068(19) 0.0021(19)
C12 0.018(3) 0.019(3) 0.021(3) 0.003(2) 0.001(2) 0.005(2)
N12 0.021(3) 0.034(3) 0.024(3) 0.003(2) 0.008(2) 0.008(2)
N13 0.021(2) 0.024(2) 0.022(3) 0.008(2) 0.0034(19) 0.0051(19)
C14 0.018(3) 0.015(3) 0.024(3) 0.000(2) 0.003(2) 0.005(2)
O14 0.019(2) 0.029(2) 0.020(2) -0.0062(16) 0.0000(15) 0.0019(16)
C141 0.026(3) 0.032(3) 0.020(3) 0.002(2) -0.001(2) 0.004(2)
C15 0.020(3) 0.015(3) 0.020(3) -0.001(2) 0.005(2) 0.007(2)
O15 0.029(2) 0.031(2) 0.018(2) -0.0027(17) 0.0070(15) 0.0020(17)
N15 0.026(3) 0.025(2) 0.017(2) 0.003(2) 0.0050(18) 0.005(2)
C16 0.028(3) 0.023(3) 0.018(3) 0.013(2) 0.001(2) 0.003(2)
C161 0.023(3) 0.041(4) 0.025(3) -0.006(3) -0.007(2) -0.007(3)
O16 0.0206(19) 0.028(2) 0.020(2) -0.0057(16) 0.0040(15) -0.0027(16)
N21 0.025(3) 0.021(2) 0.015(2) 0.0064(19) 0.0032(18) 0.0028(19)
C22 0.021(3) 0.016(3) 0.024(3) 0.005(2) 0.001(2) 0.005(2)
N22 0.021(3) 0.031(3) 0.023(3) 0.005(2) 0.0053(19) 0.004(2)
N23 0.020(2) 0.022(2) 0.022(2) 0.0047(19) 0.0038(18) 0.0050(19)
C24 0.017(3) 0.018(3) 0.022(3) 0.008(2) 0.004(2) 0.004(2)
C241 0.029(3) 0.031(3) 0.020(3) 0.001(2) 0.007(2) -0.003(2)
O24 0.0208(19) 0.032(2) 0.017(2) -0.0004(17) 0.0047(15) -0.0001(16)
C25 0.020(3) 0.015(3) 0.021(3) 0.005(2) 0.000(2) 0.004(2)
O25 0.024(2) 0.031(2) 0.017(2) -0.0001(17) 0.0009(16) 0.0030(17)
N25 0.020(2) 0.020(2) 0.020(3) 0.0017(19) 0.0011(18) 0.0054(19)
C26 0.025(3) 0.016(3) 0.019(3) 0.003(2) 0.004(2) 0.006(2)
C261 0.021(3) 0.030(3) 0.023(3) -0.002(2) 0.006(2) 0.004(2)
O26 0.023(2) 0.026(2) 0.017(2) -0.0047(16) 0.0053(15) 0.0032(16)
N31 0.027(3) 0.020(2) 0.019(3) 0.004(2) 0.0084(19) 0.0068(19)
N32 0.023(3) 0.032(3) 0.017(3) 0.000(2) 0.0032(19) 0.008(2)
C32 0.017(3) 0.017(3) 0.027(3) 0.008(2) 0.007(2) 0.007(2)
N33 0.026(2) 0.018(2) 0.023(3) 0.0058(19) 0.0069(19) 0.0069(19)
C34 0.018(3) 0.020(3) 0.022(3) 0.006(2) 0.001(2) 0.008(2)
O34 0.024(2) 0.031(2) 0.0131(19) -0.0001(17) 0.0029(14) 0.0037(16)
C341 0.031(3) 0.038(3) 0.015(3) 0.000(3) 0.003(2) -0.002(2)
C35 0.026(3) 0.022(3) 0.014(3) 0.006(2) 0.000(2) 0.005(2)
N35 0.019(2) 0.034(3) 0.020(3) 0.004(2) 0.0053(19) 0.009(2)
O35 0.026(2) 0.031(2) 0.019(2) 0.0016(18) 0.0064(16) 0.0000(17)
C36 0.019(3) 0.024(3) 0.017(3) 0.008(2) 0.004(2) 0.007(2)
O36 0.023(2) 0.032(2) 0.013(2) 0.0018(16) 0.0028(15) 0.0005(16)
C361 0.028(3) 0.030(3) 0.018(3) -0.005(3) -0.001(2) 0.002(2)
N41 0.016(2) 0.021(2) 0.022(3) 0.0019(19) 0.0037(18) 0.0040(19)
C42 0.020(3) 0.011(2) 0.025(3) -0.001(2) 0.004(2) 0.006(2)
N42 0.020(2) 0.021(2) 0.028(3) -0.0078(19) 0.005(2) 0.001(2)
N43 0.017(2) 0.018(2) 0.023(3) 0.0007(19) 0.0004(18) 0.0006(19)
C44 0.019(3) 0.007(2) 0.025(3) -0.002(2) 0.001(2) 0.007(2)
C441 0.034(3) 0.035(3) 0.021(3) 0.005(3) 0.013(3) 0.004(3)
O44 0.018(2) 0.027(2) 0.022(2) -0.0061(16) 0.0057(15) 0.0016(16)
C45 0.018(3) 0.026(3) 0.020(3) 0.001(2) 0.006(2) 0.006(2)
N45 0.021(2) 0.022(2) 0.020(3) 0.002(2) 0.0026(18) 0.0022(19)
O45 0.026(2) 0.035(2) 0.018(2) 0.0022(17) 0.0038(15) 0.0026(17)
C46 0.019(3) 0.018(3) 0.025(3) 0.002(2) 0.004(2) 0.006(2)
C461 0.013(3) 0.031(3) 0.028(3) -0.002(2) 0.010(2) 0.004(3)
O46 0.0206(19) 0.030(2) 0.015(2) 0.0032(16) 0.0026(14) 0.0022(16)
O1 0.030(2) 0.042(2) 0.023(2) 0.0067(19) 0.0048(16) 0.0012(18)
O2 0.032(2) 0.041(2) 0.021(2) -0.0085(18) 0.0085(16) -0.0007(18)
O3 0.026(2) 0.031(2) 0.026(2) -0.0043(17) 0.0068(16) 0.0012(17)

loop_
_atom_type_symbol
_atom_type_description
_atom_type_scat_dispersion_real
_atom_type_scat_dispersion_imag
_atom_type_scat_source
C C 0.0033 0.0016 'International Tables Vol C Tables 4.2.6.8 and 6.1.1.4'
H H 0.0000 0.0000 'International Tables Vol C Tables 4.2.6.8 and 6.1.1.4'
O O 0.0106 0.0060 'International Tables Vol C Tables 4.2.6.8 and 6.1.1.4'
N N 0.0061 0.0033 'International Tables Vol C Tables 4.2.6.8 and 6.1.1.4'

loop_
_geom_angle_atom_site_label_1
_geom_angle_atom_site_label_2
_geom_angle_atom_site_label_3
_geom_angle
_geom_angle_publ_flag
C16 N11 C12 117.1(5) no
N12 C12 N11 118.1(5) no
N12 C12 N13 116.2(5) no
N11 C12 N13 125.8(5) no
C12 N12 H12A 120.0 no
C12 N12 H12B 120.0 no
H12A N12 H12B 120.0 no
C14 N13 C12 115.6(5) no
N13 C14 O14 119.5(5) no
N13 C14 C15 124.4(5) no
O14 C14 C15 116.1(4) no
C14 O14 C141 117.5(4) no
O14 C141 H14A 109.5 no
O14 C141 H14B 109.5 no
H14A C141 H14B 109.5 no
O14 C141 H14C 109.5 no
H14A C141 H14C 109.5 no
H14B C141 H14C 109.5 no
N15 C15 C14 117.9(4) no
N15 C15 C16 128.1(5) no
C14 C15 C16 114.0(4) no
O15 N15 C15 117.6(4) no
N11 C16 O16 119.3(5) no
N11 C16 C15 123.1(5) no
O16 C16 C15 117.5(5) no
O16 C161 H16A 109.5 no
O16 C161 H16B 109.5 no
H16A C161 H16B 109.5 no
O16 C161 H16C 109.5 no
H16A C161 H16C 109.5 no
H16B C161 H16C 109.5 no
C16 O16 C161 115.3(4) no
C26 N21 C22 115.3(4) no
N22 C22 N21 116.8(5) no
N22 C22 N23 115.6(5) no
N21 C22 N23 127.5(5) no
C22 N22 H22A 120.0 no
C22 N22 H22B 120.0 no
H22A N22 H22B 120.0 no
C24 N23 C22 115.3(5) no
N23 C24 O24 119.1(5) no
N23 C24 C25 124.2(5) no
O24 C24 C25 116.7(5) no
O24 C241 H24A 109.5 no
O24 C241 H24B 109.5 no
H24A C241 H24B 109.5 no
O24 C241 H24C 109.5 no
H24A C241 H24C 109.5 no
H24B C241 H24C 109.5 no
C24 O24 C241 117.6(4) no
N25 C25 C24 117.2(5) no
N25 C25 C26 128.8(5) no
C24 C25 C26 114.0(5) no
O25 N25 C25 118.6(4) no
N21 C26 O26 118.8(4) no
N21 C26 C25 123.6(5) no
O26 C26 C25 117.6(4) no
O26 C261 H26A 109.5 no
O26 C261 H26B 109.5 no
H26A C261 H26B 109.5 no
O26 C261 H26C 109.5 no
H26A C261 H26C 109.5 no
H26B C261 H26C 109.5 no
C26 O26 C261 116.7(4) no
C36 N31 C32 115.9(4) no
C32 N32 H32A 120.0 no
C32 N32 H32B 120.0 no
H32A N32 H32B 120.0 no
N32 C32 N31 116.6(5) no
N32 C32 N33 115.8(5) no
N31 C32 N33 127.6(5) no
C34 N33 C32 115.0(5) no
N33 C34 O34 119.2(5) no
N33 C34 C35 124.9(5) no
O34 C34 C35 115.9(4) no
C34 O34 C341 116.6(4) no
O34 C341 H34A 109.5 no
O34 C341 H34B 109.5 no
H34A C341 H34B 109.5 no
O34 C341 H34C 109.5 no
H34A C341 H34C 109.5 no
H34B C341 H34C 109.5 no
N35 C35 C34 117.0(5) no
N35 C35 C36 129.6(5) no
C34 C35 C36 113.4(5) no
O35 N35 C35 118.1(4) no
O36 C36 N31 119.6(5) no
O36 C36 C35 117.3(5) no
N31 C36 C35 123.1(5) no
C36 O36 C361 118.1(4) no
O36 C361 H36A 109.5 no
O36 C361 H36B 109.5 no
H36A C361 H36B 109.5 no
O36 C361 H36C 109.5 no
H36A C361 H36C 109.5 no
H36B C361 H36C 109.5 no
C46 N41 C42 116.6(5) no
N42 C42 N41 115.3(5) no
N42 C42 N43 117.9(5) no
N41 C42 N43 126.8(5) no
C42 N42 H42A 120.0 no
C42 N42 H42B 120.0 no
H42A N42 H42B 120.0 no
C44 N43 C42 115.3(5) no
O44 C44 N43 120.1(5) no
O44 C44 C45 116.2(4) no
N43 C44 C45 123.7(5) no
O44 C441 H44A 109.5 no
O44 C441 H44B 109.5 no
H44A C441 H44B 109.5 no
O44 C441 H44C 109.5 no
H44A C441 H44C 109.5 no
H44B C441 H44C 109.5 no
C44 O44 C441 117.4(4) no
N45 C45 C46 129.8(5) no
N45 C45 C44 115.7(5) no
C46 C45 C44 114.5(5) no
O45 N45 C45 118.6(4) no
N41 C46 O46 118.5(5) no
N41 C46 C45 123.1(5) no
O46 C46 C45 118.4(5) no
O46 C461 H46A 109.5 no
O46 C461 H46B 109.5 no
H46A C461 H46B 109.5 no
O46 C461 H46C 109.5 no
H46A C461 H46C 109.5 no
H46B C461 H46C 109.5 no
C46 O46 C461 116.8(4) no
H11 O1 H12 105.6 no
H21 O2 H22 105.3 no
H31 O3 H32 105.5 no

loop_
_geom_bond_atom_site_label_1
_geom_bond_atom_site_label_2
_geom_bond_site_symmetry_2
_geom_bond_distance
_geom_bond_publ_flag
N11 C12 . 1.354(7) y
C12 N13 . 1.370(7) y
N13 C14 . 1.308(7) y
C14 C15 . 1.411(7) y
C15 C16 . 1.437(8) y
C16 N11 . 1.296(7) y
C12 N12 . 1.306(7) y
C15 N15 . 1.360(7) y
N15 O15 . 1.275(6) y
N12 H12A . 0.88 no
N12 H12B . 0.88 no
C14 O14 . 1.339(6) no
O14 C141 . 1.453(6) no
C141 H14A . 0.98 no
C141 H14B . 0.98 no
C141 H14C . 0.98 no
C16 O16 . 1.340(6) no
C161 O16 . 1.453(7) no
C161 H16A . 0.98 no
C161 H16B . 0.98 no
C161 H16C . 0.98 no
N21 C22 . 1.354(7) y
C22 N23 . 1.359(7) y
N23 C24 . 1.315(7) y
C24 C25 . 1.411(7) y
C25 C26 . 1.439(7) y
C26 N21 . 1.314(7) y
C22 N22 . 1.328(7) y
C25 N25 . 1.369(7) y
N25 O25 . 1.255(6) y
N22 H22A . 0.88 no
N22 H22B . 0.88 no
C24 O24 . 1.327(6) no
C241 O24 . 1.437(6) no
C241 H24A . 0.98 no
C241 H24B . 0.98 no
C241 H24C . 0.98 no
C26 O26 . 1.335(6) no
C261 O26 . 1.453(6) no
C261 H26A . 0.98 no
C261 H26B . 0.98 no
C261 H26C . 0.98 no
N31 C32 . 1.353(7) y
C32 N33 . 1.355(7) y
N33 C34 . 1.317(7) y
C34 C35 . 1.424(7) y
C35 C36 . 1.443(7) y
C36 N31 . 1.328(7) y
C32 N32 . 1.325(7) y
C35 N35 . 1.360(7) y
N35 O35 . 1.259(6) y
N32 H32A . 0.88 no
N32 H32B . 0.88 no
C34 O34 . 1.335(6) no
C341 O34 . 1.462(6) no
C341 H34A . 0.98 no
C341 H34B . 0.98 no
C341 H34C . 0.98 no
C36 O36 . 1.315(6) no
O36 C361 . 1.453(6) no
C361 H36A . 0.98 no
C361 H36B . 0.98 no
C361 H36C . 0.98 no
N41 C42 . 1.353(7) y
C42 N43 . 1.359(7) y
N43 C44 . 1.323(6) y
C44 C45 . 1.427(7) y
C45 C46 . 1.420(7) y
C46 N41 . 1.316(7) y
C42 N42 . 1.328(7) y
C45 N45 . 1.361(7) y
N45 O45 . 1.263(6) y
N42 H42A . 0.88 no
N42 H42B . 0.88 no
C44 O44 . 1.322(6) no
C441 O44 . 1.460(7) no
C441 H44A . 0.98 no
C441 H44B . 0.98 no
C441 H44C . 0.98 no
C46 O46 . 1.326(6) no
C461 O46 . 1.459(6) no
C461 H46A . 0.98 no
C461 H46B . 0.98 no
C461 H46C . 0.98 no
O1 H11 . 0.9981 no
O1 H12 . 0.9992 no
O2 H21 . 0.9992 no
O2 H22 . 1.0001 no
O3 H31 . 0.9994 no
O3 H32 . 0.9983 no

loop_
_geom_hbond_atom_site_label_D
_geom_hbond_atom_site_label_H
_geom_hbond_atom_site_label_A
_geom_hbond_site_symmetry_A
_geom_hbond_distance_DH
_geom_hbond_distance_HA
_geom_hbond_distance_DA
_geom_hbond_angle_DHA
_geom_hbond_publ_flag
O1 H12 O45 . 1.00 2.00 2.957(5) 159 y
O1 H12 O46 . 1.00 2.35 2.977(5) 120 y
N42 H42A O35 . 0.88 2.13 3.011(6) 177 y
N32 H32B O3 . 0.88 2.12 2.962(6) 161 y
O3 H31 O25 . 1.00 2.04 2.941(5) 149 y
O3 H31 O26 . 1.00 2.12 2.882(5) 132 y
N22 H22A O14 . 0.88 2.31 3.183(6) 172 y
N22 H22B O2 . 0.88 2.00 2.855(6) 165 y
O2 H22 O15 . 1.00 1.73 2.719(6) 171 y
O2 H22 N15 . 1.00 2.23 3.090(6) 143 y
N12 H12B O1 . 0.88 1.95 2.825(6) 177 y
O1 H11 O3 1_665 1.00 1.82 2.817(5) 170 y
O2 H21 O36 1_566 1.00 2.08 2.834(5) 131 y
O2 H21 O35 1_566 1.00 2.16 2.951(5) 135 y
N42 H42B O15 1_544 0.88 2.43 2.991(6) 122 y
N42 H42B O16 1_544 0.88 2.46 3.337(6) 173 y
N12 H12A N25 1_765 0.88 2.24 3.027(6) 149 y
O3 H32 O45 1_345 1.00 1.78 2.767(5) 168 y
O3 H32 N45 1_345 1.00 2.32 3.145(6) 139 y
N32 H32A O44 1_345 0.88 2.23 3.108(6) 175 y

loop_
_geom_torsion_atom_site_label_1
_geom_torsion_atom_site_label_2
_geom_torsion_atom_site_label_3
_geom_torsion_atom_site_label_4
_geom_torsion
_geom_torsion_publ_flag
C16 N11 C12 N12 -178.1(5) no
C16 N11 C12 N13 1.4(8) no
N12 C12 N13 C14 179.6(4) no
N11 C12 N13 C14 0.1(8) no
C12 N13 C14 O14 179.3(4) no
C12 N13 C14 C15 -1.4(7) no
N13 C14 O14 C141 -5.4(7) y
C15 C14 O14 C141 175.3(4) no
N13 C14 C15 N15 -179.4(5) no
O14 C14 C15 N15 -0.1(7) no
N13 C14 C15 C16 1.2(7) no
O14 C14 C15 C16 -179.5(4) no
C14 C15 N15 O15 -177.8(4) no
C16 C15 N15 O15 1.6(8) no
C12 N11 C16 O16 179.1(4) no
C12 N11 C16 C15 -1.6(8) no
N15 C15 C16 N11 -179.0(5) no
C14 C15 C16 N11 0.4(8) no
N15 C15 C16 O16 0.4(8) no
C14 C15 C16 O16 179.8(4) no
N11 C16 O16 C161 -0.3(7) y
C15 C16 O16 C161 -179.6(5) no
C26 N21 C22 N22 -179.2(5) no
C26 N21 C22 N23 0.2(8) no
N22 C22 N23 C24 179.4(4) no
N21 C22 N23 C24 0.0(8) no
C22 N23 C24 O24 -179.5(4) no
C22 N23 C24 C25 0.5(7) no
N23 C24 O24 C241 -1.6(7) y
C25 C24 O24 C241 178.3(4) no
N23 C24 C25 N25 -179.8(5) no
O24 C24 C25 N25 0.3(7) no
N23 C24 C25 C26 -1.1(7) no
O24 C24 C25 C26 178.9(4) no
C24 C25 N25 O25 178.5(4) no
C26 C25 N25 O25 0.1(8) no
C22 N21 C26 O26 178.5(4) no
C22 N21 C26 C25 -0.9(7) no
N25 C25 C26 N21 179.7(5) no
C24 C25 C26 N21 1.3(7) no
N25 C25 C26 O26 0.3(8) no
C24 C25 C26 O26 -178.1(4) no
N21 C26 O26 C261 1.9(6) y
C25 C26 O26 C261 -178.6(4) no
C36 N31 C32 N32 179.5(4) no
C36 N31 C32 N33 -2.0(7) no
N32 C32 N33 C34 178.8(4) no
N31 C32 N33 C34 0.3(7) no
C32 N33 C34 O34 -178.6(4) no
C32 N33 C34 C35 2.3(7) no
N33 C34 O34 C341 0.1(7) y
C35 C34 O34 C341 179.2(4) no
N33 C34 C35 N35 176.6(5) no
O34 C34 C35 N35 -2.4(7) no
N33 C34 C35 C36 -2.8(7) no
O34 C34 C35 C36 178.1(4) no
C34 C35 N35 O35 178.9(4) no
C36 C35 N35 O35 -1.7(8) no
C32 N31 C36 O36 -178.4(5) no
C32 N31 C36 C35 1.3(7) no
N35 C35 C36 O36 1.2(8) no
C34 C35 C36 O36 -179.4(4) no
N35 C35 C36 N31 -178.5(5) no
C34 C35 C36 N31 0.8(7) no
N31 C36 O36 C361 0.8(7) y
C35 C36 O36 C361 -179.0(5) no
C46 N41 C42 N42 178.3(4) no
C46 N41 C42 N43 -1.5(7) no
N42 C42 N43 C44 -178.1(4) no
N41 C42 N43 C44 1.7(7) no
C42 N43 C44 O44 179.9(4) no
C42 N43 C44 C45 -0.4(7) no
N43 C44 O44 C441 -3.0(7) y
C45 C44 O44 C441 177.3(5) no
O44 C44 C45 N45 -2.4(6) no
N43 C44 C45 N45 177.9(5) no
O44 C44 C45 C46 178.9(4) no
N43 C44 C45 C46 -0.8(7) no
C46 C45 N45 O45 -0.2(8) no
C44 C45 N45 O45 -178.7(4) no
C42 N41 C46 O46 -179.9(4) no
C42 N41 C46 C45 0.0(7) no
N45 C45 C46 N41 -177.5(5) no
C44 C45 C46 N41 1.0(7) no
N45 C45 C46 O46 2.4(8) no
C44 C45 C46 O46 -179.1(4) no
N41 C46 O46 C461 -1.3(6) y
C45 C46 O46 C461 178.8(4) no

loop_
_cod_related_entry_id
_cod_related_entry_database
_cod_related_entry_code
1 ChemSpider 30652352
